data_7014187
loop_
_publ_author_name
'Schneider, Daniel'
'Schier, Annette'
'Schmidbaur, Hubert'

_publ_section_title
;
 Governing the oxidative addition of iodine to gold(I) complexes by
 ligand tuning.
;
_journal_issue 13
_journal_name_full 'Dalton transactions (Cambridge, England : 2003)'
_journal_page_first 1995
_journal_page_last 2005
_journal_paper_doi 10.1039/b403005b
_journal_year 2004
_chemical_formula_moiety '[(Ph3P)AuII2]'
_chemical_formula_sum 'C18 H15 Au I3 P'
_chemical_formula_weight 839.94
_chemical_name_systematic
;
?
;
_space_group_IT_number 14
_symmetry_cell_setting monoclinic
_symmetry_space_group_name_Hall '-P 2yn'
_symmetry_space_group_name_H-M 'P 1 21/n 1'
_atom_sites_solution_hydrogens geom
_atom_sites_solution_primary direct
_atom_sites_solution_secondary difmap
_audit_creation_method SHELXL-97
_cell_angle_alpha 90.00
_cell_angle_beta 105.354(1)
_cell_angle_gamma 90.00
_cell_formula_units_Z 4
_cell_length_a 10.2140(1)
_cell_length_b 12.5045(1)
_cell_length_c 16.7349(2)
_cell_measurement_reflns_used 53934
_cell_measurement_temperature 143(2)
_cell_volume 2061.11(4)
_computing_cell_refinement HKL2000
_computing_data_collection XPRESS
_computing_data_reduction HKL2000
_computing_molecular_graphics SHELXTL-PLUS
_computing_publication_material 'SHELXL-97 (Sheldrick, 1997)'
_computing_structure_refinement 'SHELXL-97 (Sheldrick, 1997)'
_computing_structure_solution 'SHELXS-97 (Sheldrick, 1990)'
_diffrn_ambient_temperature 143(2)
_diffrn_measured_fraction_theta_full 0.993
_diffrn_measured_fraction_theta_max 0.993
_diffrn_measurement_device_type 'Nonius DIP 2020 HU'
_diffrn_measurement_method phi-rotation
_diffrn_radiation_monochromator graphite
_diffrn_radiation_source 'fine-focus sealed tube'
_diffrn_radiation_type MoK\a
_diffrn_radiation_wavelength 0.71073
_diffrn_reflns_av_R_equivalents 0.042
_diffrn_reflns_av_sigmaI/netI 0.046
_diffrn_reflns_limit_h_max 13
_diffrn_reflns_limit_h_min -13
_diffrn_reflns_limit_k_max 15
_diffrn_reflns_limit_k_min -15
_diffrn_reflns_limit_l_max 21
_diffrn_reflns_limit_l_min -21
_diffrn_reflns_number 53934
_diffrn_reflns_theta_full 27.19
_diffrn_reflns_theta_max 27.19
_diffrn_reflns_theta_min 3.15
_exptl_absorpt_coefficient_mu 11.706
_exptl_absorpt_correction_T_max 0.826
_exptl_absorpt_correction_T_min 0.465
_exptl_absorpt_correction_type DELABS
_exptl_crystal_colour red
_exptl_crystal_density_diffrn 2.707
_exptl_crystal_density_method 'not measured'
_exptl_crystal_description plate
_exptl_crystal_F_000 1504
_exptl_crystal_size_max 0.40
_exptl_crystal_size_mid 0.20
_exptl_crystal_size_min 0.10
_refine_diff_density_max 1.972
_refine_diff_density_min -0.822
_refine_diff_density_rms 0.152
_refine_ls_extinction_method none
_refine_ls_goodness_of_fit_ref 1.262
_refine_ls_hydrogen_treatment riding
_refine_ls_matrix_type full
_refine_ls_number_parameters 208
_refine_ls_number_reflns 4557
_refine_ls_number_restraints 0
_refine_ls_restrained_S_all 1.262
_refine_ls_R_factor_all 0.0261
_refine_ls_R_factor_gt 0.0258
_refine_ls_shift/su_max 0.002
_refine_ls_shift/su_mean 0.000
_refine_ls_structure_factor_coef Fsqd
_refine_ls_weighting_details 'calc w=1/[\s^2^(Fo^2^)+(0.0198P)^2^+5.4440P] where P=(Fo^2^+2Fc^2^)/3'
_refine_ls_weighting_scheme calc
_refine_ls_wR_factor_gt 0.0663
_refine_ls_wR_factor_ref 0.0664
_reflns_number_gt 4519
_reflns_number_total 4557
_reflns_threshold_expression >2sigma(I)
_cod_data_source_file b403005b.txt
_cod_data_source_block '[(Ph3P)AuII2]'
_cod_original_sg_symbol_H-M P2(1)/n
_cod_database_code 7014187

loop_
_symmetry_equiv_pos_as_xyz
'x, y, z'
'-x+1/2, y+1/2, -z+1/2'
'-x, -y, -z'
'x-1/2, -y-1/2, z-1/2'

loop_
_atom_site_label
_atom_site_type_symbol
_atom_site_fract_x
_atom_site_fract_y
_atom_site_fract_z
_atom_site_U_iso_or_equiv
_atom_site_adp_type
_atom_site_occupancy
_atom_site_symmetry_multiplicity
_atom_site_calc_flag
_atom_site_refinement_flags
_atom_site_disorder_assembly
_atom_site_disorder_group
Au1 Au 1.403484(16) 0.361133(14) 0.718483(10) 0.02594(6) Uani 1 1 d . . .
I1 I 1.61257(3) 0.43228(3) 0.676053(18) 0.03116(8) Uani 1 1 d . . .
P1 P 1.22604(11) 0.30430(9) 0.76397(7) 0.0233(2) Uani 1 1 d . . .
I2 I 1.26423(3) 0.19368(3) 0.35969(2) 0.03237(8) Uani 1 1 d . . .
I3 I 1.39740(4) 0.29494(3) 0.50289(2) 0.04066(9) Uani 1 1 d . . .
C111 C 1.1016(4) 0.2217(4) 0.6925(3) 0.0250(8) Uani 1 1 d . . .
C112 C 0.9625(5) 0.2325(4) 0.6845(3) 0.0325(10) Uani 1 1 d . . .
H11A H 0.9300 0.2875 0.7134 0.039 Uiso 1 1 calc R . .
C113 C 0.8724(5) 0.1620(5) 0.6341(3) 0.0394(12) Uani 1 1 d . . .
H11B H 0.7776 0.1703 0.6272 0.047 Uiso 1 1 calc R . .
C114 C 0.9190(6) 0.0796(4) 0.5936(3) 0.0399(12) Uani 1 1 d . . .
H11C H 0.8566 0.0308 0.5602 0.048 Uiso 1 1 calc R . .
C115 C 1.0560(6) 0.0688(4) 0.6020(3) 0.0393(12) Uani 1 1 d . . .
H11D H 1.0880 0.0119 0.5746 0.047 Uiso 1 1 calc R . .
C116 C 1.1486(6) 0.1406(4) 0.6504(3) 0.0339(11) Uani 1 1 d . . .
H11E H 1.2428 0.1341 0.6544 0.041 Uiso 1 1 calc R . .
C121 C 1.2777(5) 0.2248(4) 0.8579(3) 0.0256(8) Uani 1 1 d . . .
C122 C 1.4087(5) 0.2358(4) 0.9095(3) 0.0303(9) Uani 1 1 d . . .
H12A H 1.4696 0.2859 0.8962 0.036 Uiso 1 1 calc R . .
C123 C 1.4502(5) 0.1731(5) 0.9806(3) 0.0390(11) Uani 1 1 d . . .
H12B H 1.5399 0.1794 1.0155 0.047 Uiso 1 1 calc R . .
C124 C 1.3597(6) 0.1017(5) 1.0001(3) 0.0398(12) Uani 1 1 d . . .
H12C H 1.3878 0.0588 1.0485 0.048 Uiso 1 1 calc R . .
C125 C 1.2294(6) 0.0921(4) 0.9501(3) 0.0370(11) Uani 1 1 d . . .
H12D H 1.1676 0.0438 0.9646 0.044 Uiso 1 1 calc R . .
C126 C 1.1883(5) 0.1531(4) 0.8787(3) 0.0309(10) Uani 1 1 d . . .
H12E H 1.0988 0.1458 0.8438 0.037 Uiso 1 1 calc R . .
C131 C 1.1297(4) 0.4159(4) 0.7871(3) 0.0254(8) Uani 1 1 d . . .
C132 C 1.0724(5) 0.4869(4) 0.7225(3) 0.0311(9) Uani 1 1 d . . .
H13A H 1.0887 0.4774 0.6697 0.037 Uiso 1 1 calc R . .
C133 C 0.9920(5) 0.5710(4) 0.7353(4) 0.0377(11) Uani 1 1 d . . .
H13B H 0.9494 0.6167 0.6907 0.045 Uiso 1 1 calc R . .
C134 C 0.9740(5) 0.5881(4) 0.8133(4) 0.0410(13) Uani 1 1 d . . .
H13C H 0.9207 0.6468 0.8224 0.049 Uiso 1 1 calc R . .
C135 C 1.0333(6) 0.5202(4) 0.8785(4) 0.0427(13) Uani 1 1 d . . .
H13D H 1.0215 0.5331 0.9321 0.051 Uiso 1 1 calc R . .
C136 C 1.1099(5) 0.4335(4) 0.8654(3) 0.0313(10) Uani 1 1 d . . .
H13E H 1.1487 0.3861 0.9097 0.038 Uiso 1 1 calc R . .

loop_
_atom_site_aniso_label
_atom_site_aniso_U_11
_atom_site_aniso_U_22
_atom_site_aniso_U_33
_atom_site_aniso_U_23
_atom_site_aniso_U_13
_atom_site_aniso_U_12
Au1 0.02453(10) 0.02699(11) 0.02815(10) 0.00145(6) 0.01021(7) -0.00093(6)
I1 0.02618(15) 0.03764(18) 0.03120(15) 0.00453(12) 0.01033(11) -0.00298(11)
P1 0.0235(5) 0.0235(5) 0.0238(5) -0.0010(4) 0.0080(4) -0.0005(4)
I2 0.02904(15) 0.03184(17) 0.03674(16) 0.00216(12) 0.00962(12) 0.00453(11)
I3 0.0507(2) 0.03203(18) 0.03657(17) 0.00223(13) 0.00677(14) 0.00048(14)
C111 0.029(2) 0.026(2) 0.0206(18) 0.0006(16) 0.0075(16) 0.0006(16)
C112 0.030(2) 0.037(3) 0.035(2) -0.008(2) 0.0150(19) -0.0078(19)
C113 0.029(2) 0.053(3) 0.039(3) -0.009(2) 0.014(2) -0.011(2)
C114 0.054(3) 0.036(3) 0.028(2) -0.0010(19) 0.007(2) -0.018(2)
C115 0.051(3) 0.029(3) 0.032(2) -0.0064(19) 0.000(2) 0.007(2)
C116 0.040(3) 0.029(3) 0.030(2) -0.0032(18) 0.003(2) 0.0080(19)
C121 0.030(2) 0.023(2) 0.024(2) -0.0003(16) 0.0079(17) 0.0038(16)
C122 0.024(2) 0.034(3) 0.032(2) -0.0035(19) 0.0060(17) -0.0036(17)
C123 0.031(2) 0.051(3) 0.030(2) -0.002(2) -0.0005(19) 0.003(2)
C124 0.049(3) 0.038(3) 0.029(2) 0.004(2) 0.005(2) 0.009(2)
C125 0.046(3) 0.033(3) 0.031(2) 0.007(2) 0.008(2) -0.004(2)
C126 0.031(2) 0.031(2) 0.030(2) 0.0040(18) 0.0057(18) -0.0032(18)
C131 0.0230(19) 0.024(2) 0.031(2) -0.0042(16) 0.0088(16) -0.0029(16)
C132 0.030(2) 0.029(2) 0.033(2) 0.0010(18) 0.0062(18) -0.0007(18)
C133 0.027(2) 0.029(3) 0.055(3) 0.002(2) 0.009(2) 0.0022(18)
C134 0.035(3) 0.024(2) 0.074(4) -0.008(2) 0.033(3) -0.0020(19)
C135 0.060(3) 0.027(3) 0.056(3) -0.008(2) 0.040(3) -0.009(2)
C136 0.039(3) 0.026(2) 0.034(2) -0.0028(18) 0.019(2) -0.0061(18)

loop_
_atom_type_symbol
_atom_type_description
_atom_type_scat_dispersion_real
_atom_type_scat_dispersion_imag
_atom_type_scat_source
C C 0.0033 0.0016 'International Tables Vol C Tables 4.2.6.8 and 6.1.1.4'
H H 0.0000 0.0000 'International Tables Vol C Tables 4.2.6.8 and 6.1.1.4'
P P 0.1023 0.0942 'International Tables Vol C Tables 4.2.6.8 and 6.1.1.4'
I I -0.4742 1.8119 'International Tables Vol C Tables 4.2.6.8 and 6.1.1.4'
Au Au -2.0133 8.8022 'International Tables Vol C Tables 4.2.6.8 and 6.1.1.4'

loop_
_geom_angle_atom_site_label_1
_geom_angle_atom_site_label_2
_geom_angle_atom_site_label_3
_geom_angle
_geom_angle_site_symmetry_1
_geom_angle_site_symmetry_3
_geom_angle_publ_flag
P1 Au1 I1 176.14(3) . . ?
C131 P1 C121 106.7(2) . . ?
C131 P1 C111 104.7(2) . . ?
C121 P1 C111 104.5(2) . . ?
C131 P1 Au1 111.12(15) . . ?
C121 P1 Au1 112.86(15) . . ?
C111 P1 Au1 116.12(14) . . ?
C116 C111 C112 120.0(4) . . ?
C116 C111 P1 118.2(4) . . ?
C112 C111 P1 121.6(3) . . ?
C113 C112 C111 119.4(5) . . ?
C113 C112 H11A 120.3 . . ?
C111 C112 H11A 120.3 . . ?
C114 C113 C112 120.8(5) . . ?
C114 C113 H11B 119.6 . . ?
C112 C113 H11B 119.6 . . ?
C115 C114 C113 119.7(5) . . ?
C115 C114 H11C 120.2 . . ?
C113 C114 H11C 120.2 . . ?
C114 C115 C116 120.7(5) . . ?
C114 C115 H11D 119.6 . . ?
C116 C115 H11D 119.6 . . ?
C111 C116 C115 119.4(5) . . ?
C111 C116 H11E 120.3 . . ?
C115 C116 H11E 120.3 . . ?
C126 C121 C122 119.7(4) . . ?
C126 C121 P1 120.7(3) . . ?
C122 C121 P1 119.6(4) . . ?
C121 C122 C123 119.9(5) . . ?
C121 C122 H12A 120.0 . . ?
C123 C122 H12A 120.0 . . ?
C124 C123 C122 119.5(5) . . ?
C124 C123 H12B 120.2 . . ?
C122 C123 H12B 120.2 . . ?
C125 C124 C123 120.7(5) . . ?
C125 C124 H12C 119.7 . . ?
C123 C124 H12C 119.7 . . ?
C124 C125 C126 120.0(5) . . ?
C124 C125 H12D 120.0 . . ?
C126 C125 H12D 120.0 . . ?
C125 C126 C121 120.2(5) . . ?
C125 C126 H12E 119.9 . . ?
C121 C126 H12E 119.9 . . ?
C136 C131 C132 119.2(4) . . ?
C136 C131 P1 123.1(4) . . ?
C132 C131 P1 117.7(4) . . ?
C133 C132 C131 120.4(5) . . ?
C133 C132 H13A 119.8 . . ?
C131 C132 H13A 119.8 . . ?
C134 C133 C132 119.8(5) . . ?
C134 C133 H13B 120.1 . . ?
C132 C133 H13B 120.1 . . ?
C133 C134 C135 120.5(5) . . ?
C133 C134 H13C 119.8 . . ?
C135 C134 H13C 119.8 . . ?
C136 C135 C134 120.0(5) . . ?
C136 C135 H13D 120.0 . . ?
C134 C135 H13D 120.0 . . ?
C135 C136 C131 120.0(5) . . ?
C135 C136 H13E 120.0 . . ?
C131 C136 H13E 120.0 . . ?

loop_
_geom_bond_atom_site_label_1
_geom_bond_atom_site_label_2
_geom_bond_distance
_geom_bond_site_symmetry_2
_geom_bond_publ_flag
Au1 P1 2.2583(11) . ?
Au1 I1 2.5806(3) . ?
P1 C131 1.807(5) . ?
P1 C121 1.816(4) . ?
P1 C111 1.819(5) . ?
I2 I3 2.7331(5) . ?
C111 C116 1.391(6) . ?
C111 C112 1.398(6) . ?
C112 C113 1.387(7) . ?
C112 H11A 0.9500 . ?
C113 C114 1.385(8) . ?
C113 H11B 0.9500 . ?
C114 C115 1.376(8) . ?
C114 H11C 0.9500 . ?
C115 C116 1.396(7) . ?
C115 H11D 0.9500 . ?
C116 H11E 0.9500 . ?
C121 C126 1.389(7) . ?
C121 C122 1.394(6) . ?
C122 C123 1.394(7) . ?
C122 H12A 0.9500 . ?
C123 C124 1.386(8) . ?
C123 H12B 0.9500 . ?
C124 C125 1.377(8) . ?
C124 H12C 0.9500 . ?
C125 C126 1.385(7) . ?
C125 H12D 0.9500 . ?
C126 H12E 0.9500 . ?
C131 C136 1.395(6) . ?
C131 C132 1.402(7) . ?
C132 C133 1.384(7) . ?
C132 H13A 0.9500 . ?
C133 C134 1.383(8) . ?
C133 H13B 0.9500 . ?
C134 C135 1.389(9) . ?
C134 H13C 0.9500 . ?
C135 C136 1.388(7) . ?
C135 H13D 0.9500 . ?
C136 H13E 0.9500 . ?

loop_
_geom_torsion_atom_site_label_1
_geom_torsion_atom_site_label_2
_geom_torsion_atom_site_label_3
_geom_torsion_atom_site_label_4
_geom_torsion
_geom_torsion_site_symmetry_1
_geom_torsion_site_symmetry_2
_geom_torsion_site_symmetry_3
_geom_torsion_site_symmetry_4
_geom_torsion_publ_flag
I1 Au1 P1 C131 61.9(5) . . . . ?
I1 Au1 P1 C121 -57.8(5) . . . . ?
I1 Au1 P1 C111 -179(20) . . . . ?
C131 P1 C111 C116 167.4(4) . . . . ?
C121 P1 C111 C116 -80.6(4) . . . . ?
Au1 P1 C111 C116 44.5(4) . . . . ?
C131 P1 C111 C112 -17.9(4) . . . . ?
C121 P1 C111 C112 94.1(4) . . . . ?
Au1 P1 C111 C112 -140.9(3) . . . . ?
C116 C111 C112 C113 -0.3(7) . . . . ?
P1 C111 C112 C113 -174.9(4) . . . . ?
C111 C112 C113 C114 1.9(8) . . . . ?
C112 C113 C114 C115 -1.4(8) . . . . ?
C113 C114 C115 C116 -0.6(8) . . . . ?
C112 C111 C116 C115 -1.6(7) . . . . ?
P1 C111 C116 C115 173.2(4) . . . . ?
C114 C115 C116 C111 2.1(8) . . . . ?
C131 P1 C121 C126 80.7(4) . . . . ?
C111 P1 C121 C126 -29.9(4) . . . . ?
Au1 P1 C121 C126 -157.0(3) . . . . ?
C131 P1 C121 C122 -99.5(4) . . . . ?
C111 P1 C121 C122 149.9(4) . . . . ?
Au1 P1 C121 C122 22.8(4) . . . . ?
C126 C121 C122 C123 1.4(7) . . . . ?
P1 C121 C122 C123 -178.4(4) . . . . ?
C121 C122 C123 C124 -1.2(8) . . . . ?
C122 C123 C124 C125 -0.1(9) . . . . ?
C123 C124 C125 C126 1.1(9) . . . . ?
C124 C125 C126 C121 -0.8(8) . . . . ?
C122 C121 C126 C125 -0.4(7) . . . . ?
P1 C121 C126 C125 179.4(4) . . . . ?
C121 P1 C131 C136 2.7(4) . . . . ?
C111 P1 C131 C136 113.1(4) . . . . ?
Au1 P1 C131 C136 -120.7(4) . . . . ?
C121 P1 C131 C132 -177.0(4) . . . . ?
C111 P1 C131 C132 -66.5(4) . . . . ?
Au1 P1 C131 C132 59.6(4) . . . . ?
C136 C131 C132 C133 -2.8(7) . . . . ?
P1 C131 C132 C133 176.9(4) . . . . ?
C131 C132 C133 C134 3.4(7) . . . . ?
C132 C133 C134 C135 -1.5(8) . . . . ?
C133 C134 C135 C136 -0.9(8) . . . . ?
C134 C135 C136 C131 1.4(8) . . . . ?
C132 C131 C136 C135 0.4(7) . . . . ?
P1 C131 C136 C135 -179.2(4) . . . . ?
